data_7251737
loop_
_publ_author_name
'Huo, X.'
'Guagliardo, M.'
'Duke, X.'
'Bouley, B.'
'Gorden, A. E. V.'

_publ_section_title
;
 Water-soluble imidazolium-functionalized Cu(ii) complex as a recyclable
 catalyst for allylic and benzylic oxidation.
;
_journal_issue 2
_journal_name_full 'RSC advances'
_journal_page_first 1335
_journal_page_last 1343
_journal_paper_doi 10.1039/d5ra09017b
_journal_volume 16
_journal_year 2026
_chemical_formula_moiety '0.5(C28 H25.33 Cu N8 O2), 0.5(C28 H26 Cu N8 O2), 2(F6 P), 0.5(C2 H3 N)'
_chemical_formula_sum 'C29 H27.17 Cu F12 N8.5 O2 P2'
_chemical_formula_weight 880.24
_space_group_crystal_system monoclinic
_space_group_IT_number 14
_space_group_name_Hall '-P 2ybc'
_space_group_name_H-M_alt 'P 1 21/c 1'
_atom_sites_solution_hydrogens geom
_atom_sites_solution_primary dual
_audit_block_doi 10.5517/ccdc.csd.cc2p8cfs
_audit_creation_date 2025-07-28
_audit_creation_method
;
Olex2 1.3-ac4
(compiled 2020.11.27 svn.r5f609507 for Rigaku Oxford Diffraction, GUI svn.r6214)
;
_audit_update_record
;
2025-08-14 deposited with the CCDC.	2025-12-19 downloaded from the CCDC.
;
_cell_angle_alpha 90
_cell_angle_beta 95.683(2)
_cell_angle_gamma 90
_cell_formula_units_Z 8
_cell_length_a 8.8055(2)
_cell_length_b 46.2813(10)
_cell_length_c 18.7210(3)
_cell_measurement_reflns_used 20082
_cell_measurement_temperature 100.00(10)
_cell_measurement_theta_max 79.2280
_cell_measurement_theta_min 2.5490
_cell_volume 7591.9(3)
_computing_cell_refinement 'CrysAlisPro 1.171.43.95a (Rigaku OD, 2023)'
_computing_data_collection 'CrysAlisPro system (CCD 43.95a 64-bit (release 03-11-2023))'
_computing_data_reduction 'CrysAlisPro 1.171.43.95a (Rigaku OD, 2023)'
_computing_molecular_graphics 'Olex2 1.3-ac4 (Dolomanov et al., 2009)'
_computing_publication_material 'Olex2 1.3-ac4 (Dolomanov et al., 2009)'
_computing_structure_refinement 'SHELXL 2018/3 (Sheldrick, 2015)'
_computing_structure_solution 'SHELXT 2018/2 (Sheldrick, 2018)'
_diffrn_ambient_environment N~2~
_diffrn_ambient_temperature 100.00(10)
_diffrn_detector 'Hybrid Pixel Array Detector'
_diffrn_detector_area_resol_mean 10.0000
_diffrn_detector_type HyPix
_diffrn_measured_fraction_theta_full 0.998
_diffrn_measured_fraction_theta_max 0.998
_diffrn_measurement_details
;
List of Runs (angles in degrees, time in seconds):

  # Type    Start    End  Width  t~exp~   \w     \q     \k     \f   Frames
#--------------------------------------------------------------------------
  1  \w     57.00  84.00   0.50   30.00    --   49.41-109.00 116.00   54
  2  \w     22.00  53.00   0.50   30.00    --   49.41-109.00 116.00   62
  3  \w   -112.00 -87.00   0.50  120.00    --  -90.00-109.00 116.00   50
  4  \w    -72.00 -30.00   0.50  120.00    --  -90.00 109.00-147.00   84
  5  \w    105.00 165.00   0.50  120.00    --  111.50 109.00-147.00  120
  6  \w     68.00 107.00   0.50  120.00    --  111.50-109.00 116.00   78
  7  \w    -82.00 -15.00   0.50   30.00    --  -49.41 109.00-147.00  134
  8  \w   -113.00 -75.00   0.50   30.00    --  -49.41-125.00 -30.00   76
  9  \w    -22.00  23.00   0.50   30.00    --  -49.41  19.00 -90.00   90
 10  \w    -15.00  11.00   0.50   30.00    --  -49.41  19.00-120.00   52
 11  \w   -111.00 -74.00   0.50   30.00    --  -49.41-125.00 150.00   74
 12  \w   -110.00 -84.00   0.50   30.00    --  -49.41-125.00 -90.00   52
 13  \w    -23.00  24.00   0.50   30.00    --  -49.41  19.00 150.00   94
 14  \w   -158.00 -96.00   0.50  120.00    --  -90.00-125.00 -90.00  124
 15  \w    -53.00 -27.00   0.50  120.00    --  -90.00  57.00-150.00   52
 16  \w    -62.00 -18.00   0.50  120.00    --  -90.00  57.00  30.00   88
 17  \w     55.00 104.00   0.50  120.00    --  111.50 -99.00-180.00   98
 18  \w     42.00  68.00   0.50  120.00    --  111.50 -57.00 -60.00   52
 19  \w     44.00  97.00   0.50  120.00    --  111.50 -99.00 150.00  106
 20  \w     96.00 178.00   0.50  120.00    --  111.50 125.00  30.00  164
 21  \w     41.00  68.00   0.50  120.00    --  111.50 -57.00  90.00   54
 22  \w     40.00  68.00   0.50  120.00    --  111.50 -57.00 120.00   56
 23  \w    106.00 176.00   0.50  120.00    --  111.50  38.00-180.00  140
 24  \w    102.00 159.00   0.50  120.00    --  111.50  38.00 120.00  114
 25  \w     99.00 167.00   0.50  120.00    --  111.50  57.00 120.00  136
 26  \w     40.00  68.00   0.50  120.00    --  111.50 -57.00-180.00   56
 27  \w     40.00  68.00   0.50  120.00    --  111.50 -57.00-120.00   56
;
_diffrn_measurement_device 'four-circle diffractometer'
_diffrn_measurement_device_type 'XtaLAB Synergy, Dualflex, HyPix'
_diffrn_measurement_method '\w scans'
_diffrn_orient_matrix_type 'CrysAlisPro convention (1999,Acta A55,543-557)'
_diffrn_orient_matrix_UB_11 -0.0224276000
_diffrn_orient_matrix_UB_12 0.0313161000
_diffrn_orient_matrix_UB_13 -0.0268520000
_diffrn_orient_matrix_UB_21 -0.1527519000
_diffrn_orient_matrix_UB_22 -0.0086538000
_diffrn_orient_matrix_UB_23 -0.0418963000
_diffrn_orient_matrix_UB_31 -0.0840694000
_diffrn_orient_matrix_UB_32 0.0072329000
_diffrn_orient_matrix_UB_33 0.0660759000
_diffrn_radiation_monochromator mirror
_diffrn_radiation_probe x-ray
_diffrn_radiation_type 'Cu K\a'
_diffrn_radiation_wavelength 1.54184
_diffrn_reflns_av_R_equivalents 0.0644
_diffrn_reflns_av_unetI/netI 0.0450
_diffrn_reflns_Laue_measured_fraction_full 0.998
_diffrn_reflns_Laue_measured_fraction_max 0.998
_diffrn_reflns_limit_h_max 10
_diffrn_reflns_limit_h_min -10
_diffrn_reflns_limit_k_max 55
_diffrn_reflns_limit_k_min -47
_diffrn_reflns_limit_l_max 22
_diffrn_reflns_limit_l_min -15
_diffrn_reflns_number 59178
_diffrn_reflns_point_group_measured_fraction_full 0.998
_diffrn_reflns_point_group_measured_fraction_max 0.998
_diffrn_reflns_theta_full 67.684
_diffrn_reflns_theta_max 68.248
_diffrn_reflns_theta_min 2.557
_diffrn_source 'micro-focus sealed X-ray tube'
_diffrn_source_type 'PhotonJet (Cu) X-ray Source'
_exptl_absorpt_coefficient_mu 2.519
_exptl_absorpt_correction_T_max 1.000
_exptl_absorpt_correction_T_min 0.641
_exptl_absorpt_correction_type gaussian
_exptl_absorpt_process_details
;
CrysAlisPro 1.171.43.95a (Rigaku Oxford Diffraction, 2023)
Numerical absorption correction based on gaussian integration over
a multifaceted crystal model
Empirical absorption correction using spherical harmonics,
implemented in SCALE3 ABSPACK scaling algorithm.
;
_exptl_crystal_colour 'intense orange'
_exptl_crystal_density_diffrn 1.540
_exptl_crystal_description needle
_exptl_crystal_F_000 3549
_exptl_crystal_size_max 0.175
_exptl_crystal_size_mid 0.086
_exptl_crystal_size_min 0.044
_refine_diff_density_max 0.726
_refine_diff_density_min -0.739
_refine_diff_density_rms 0.087
_refine_ls_extinction_method none
_refine_ls_goodness_of_fit_ref 1.062
_refine_ls_hydrogen_treatment constr
_refine_ls_matrix_type full
_refine_ls_number_parameters 1070
_refine_ls_number_reflns 13889
_refine_ls_number_restraints 480
_refine_ls_restrained_S_all 1.061
_refine_ls_R_factor_all 0.0969
_refine_ls_R_factor_gt 0.0769
_refine_ls_shift/su_max 0.001
_refine_ls_shift/su_mean 0.000
_refine_ls_structure_factor_coef Fsqd
_refine_ls_weighting_details 'w=1/[\s^2^(Fo^2^)+(0.1244P)^2^+10.8603P] where P=(Fo^2^+2Fc^2^)/3'
_refine_ls_weighting_scheme calc
_refine_ls_wR_factor_gt 0.2159
_refine_ls_wR_factor_ref 0.2327
_reflns_Friedel_coverage 0.000
_reflns_number_gt 10106
_reflns_number_total 13889
_reflns_threshold_expression 'I > 2\s(I)'
_cod_data_source_file d5ra09017b2.cif
_cod_data_source_block agor25_06
_cod_original_formula_sum 'C29 H27.17 Cu F12 N8.50 O2 P2'
_cod_database_code 7251737
_shelx_shelxl_version_number 2018/3
_chemical_oxdiff_formula C29H27.5CuF12N7O3.5P2
_shelx_space_group_comment
;
The symmetry employed for this shelxl refinement is uniquely defined
by the following loop, which should always be used as a source of
symmetry information in preference to the above space-group names.
They are only intended as comments.
;
_shelx_estimated_absorpt_t_max 0.897
_shelx_estimated_absorpt_t_min 0.667
_reflns_odcompleteness_completeness 99.75
_reflns_odcompleteness_iscentric 1
_reflns_odcompleteness_theta 68.13
_olex2_refinement_description
;
1. Fixed Uiso
 At 1.2 times of:
  All C(H) groups, All C(H,H) groups, All C(H,H,H,H) groups
 At 1.5 times of:
  All C(H,H,H) groups
2. Restrained distances
 P4-F20 = P4-F22 = P4-F17 = P4-F18 = P4-F21 = P4-F19
 1.65 with sigma of 0.02
 N14-C44 = C44-C44A
 1.4 with sigma of 0.02
 C43-N13
 1.45 with sigma of 0.02
 N13-C43A
 1.45 with sigma of 0.02
 F20-F17 \\sim F22-F18 \\sim F19-F21
 with sigma of 0.05
 P4-F20 \\sim P4-F22 \\sim P4-F17 \\sim P4-F18 \\sim P4-F21 \\sim P4-F19
 with sigma of 0.02
 F20-F22 \\sim F20-F18 \\sim F20-F21 \\sim F20-F19 \\sim F17-F22 \\sim F17-F18
\\sim F17-F21 \\sim F17-F19
 with sigma of 0.04
 P4-F20 \\sim P4A-F22A
 with sigma of 0.02
 F17-F19 \\sim F19A-F21A
 with sigma of 0.04
 F22-F19 \\sim F17A-F21A
 with sigma of 0.04
 P4-F17 \\sim P4A-F19A
 with sigma of 0.02
 P4-F18 \\sim P4A-F20A
 with sigma of 0.02
 P4-F21 \\sim P4A-F18A
 with sigma of 0.02
 P4-F19 \\sim P4A-F21A
 with sigma of 0.02
 F22-F18 \\sim F17A-F20A
 with sigma of 0.04
 P4-F22 \\sim P4A-F17A
 with sigma of 0.02
 F17-F18 \\sim F19A-F20A
 with sigma of 0.04
 F18-F21 \\sim F20A-F18A
 with sigma of 0.04
 F22-F17 \\sim F17A-F19A
 with sigma of 0.04
 F22-F21 \\sim F17A-F18A
 with sigma of 0.04
 F17-F21 \\sim F19A-F18A
 with sigma of 0.04
 F18-F19 \\sim F20A-F21A
 with sigma of 0.04
 F20-F22 \\sim F22A-F17A
 with sigma of 0.04
 F21-F19 \\sim F18A-F21A
 with sigma of 0.04
 F20-F17 \\sim F22A-F19A
 with sigma of 0.04
 F20-F18 \\sim F22A-F20A
 with sigma of 0.04
 F20-F21 \\sim F22A-F18A
 with sigma of 0.04
 F20-F19 \\sim F22A-F21A
 with sigma of 0.04
 C44A-N13 \\sim C44-N13
 with sigma of 0.04
 C43A-N13 \\sim C43-N13
 with sigma of 0.02
 N14-C44A \\sim N14-C44
 with sigma of 0.02
 N14-C43A \\sim N14-C43
 with sigma of 0.04
 C44A-C43A \\sim C44-C43
 with sigma of 0.02
 C41A-N13 \\sim C41-N13
 with sigma of 0.02
 C41A-N14 \\sim C41-N14
 with sigma of 0.02
 C12-N4 \\sim C12-N4A
 with sigma of 0.02
 C14A-N4 \\sim C14-N4A
 with sigma of 0.04
 C16-C14A \\sim C16A-C14
 with sigma of 0.04
 N4-N5A \\sim N4A-N5
 with sigma of 0.04
 C15A-N5A \\sim C15-N5
 with sigma of 0.02
 C16-N4 \\sim C16A-N4A
 with sigma of 0.02
 C16-C13A \\sim C16A-C13
 with sigma of 0.04
 C16-N5A \\sim C16A-N5
 with sigma of 0.02
 C15A-C14A \\sim C15-C14
 with sigma of 0.04
 C14A-C13A \\sim C14-C13
 with sigma of 0.02
 C13A-N5A \\sim C13-N5
 with sigma of 0.04
 C14A-N5A \\sim C14-N5
 with sigma of 0.02
 C13A-N4 \\sim C13-N4A
 with sigma of 0.02
 C12-C16 \\sim C12-C16A
 with sigma of 0.04
 C12-C13A \\sim C12-C13
 with sigma of 0.04
 C16-C15A \\sim C16A-C15
 with sigma of 0.04
3. Rigid bond restraints
 N4, C16
 with sigma for 1-2 distances of 0.01 and sigma for 1-3 distances of 0.01
4. Uiso/Uaniso restraints and constraints
P4 \\sim F17 \\sim F18 \\sim F19 \\sim F20 \\sim F21 \\sim F22: within 2A with
sigma of 0.04 and sigma for terminal atoms of 0.08 within 2A
Uanis(C44A) = Uanis(C44) = Uanis(C43) = Uanis(C43A) = Uanis(C54) = Uanis(C53)
Uanis(C15A) = Uanis(C15)
5. Rigid body (RIGU) restrains
 P4, F17, F18, F19, F20, F21, F22
 with sigma for 1-2 distances of 0.004 and sigma for 1-3 distances of 0.004
 N4, N4A, N5, N5A, C13, C13A, C14, C14A, C15, C15A, C16, C16A
 with sigma for 1-2 distances of 0.004 and sigma for 1-3 distances of 0.004
 P4, F17, F18, F19, F20, F21, F22, P4A, F17A, F18A, F19A, F20A, F21A, F22A
 with sigma for 1-2 distances of 0.004 and sigma for 1-3 distances of 0.004
 N16, C54, C55, C56
 with sigma for 1-2 distances of 0.004 and sigma for 1-3 distances of 0.004
6. Others
 Sof(P4A)=Sof(F17A)=Sof(F18A)=Sof(F19A)=Sof(F20A)=Sof(F21A)=Sof(F22A)=1-FVAR(1)
 Sof(P4)=Sof(F17)=Sof(F18)=Sof(F19)=Sof(F20)=Sof(F21)=Sof(F22)=FVAR(1)
 Fixed Sof: H12C(0.67) H12D(0.67) H12A(0.33) H12B(0.33) C14A(0.67) C13A(0.67)
 H13A(0.67) N4A(0.67) C16A(0.67) H16A(0.67) N5A(0.67) C15(0.33) H15A(0.33)
 H15B(0.33) H15C(0.33) C15A(0.67) H15D(0.67) H15E(0.67) H15F(0.67) C16(0.33)
 H16(0.33) N4(0.33) C13(0.33) H13(0.33) C14(0.33) H14(0.33) N5(0.33) C41(0.5)
 H41(0.5) C41A(0.5) H41A(0.5) C44A(0.5) H44A(0.5) C43A(0.5) H43A(0.5) C43(0.5)
 H43(0.5) C44(0.5) H44(0.5)
7.a Secondary CH2 refined with riding coordinates:
 C12(H12C,H12D), C12(H12A,H12B), C24(H24A,H24B), C40(H40A,H40B), C52(H52A,H52B)
7.b Aromatic/amide H refined with riding coordinates:
 C2(H2), C3(H3), C5(H5), C8(H8), C9(H9), C11(H11), C13A(H13A), C16A(H16A),
 C16(H16), C13(H13), C14(H14), C17(H17), C20(H20), C21(H21), C23(H23), C25(H25),
  C27(H27), C28(H28), C30(H30), C31(H31), C33(H33), C36(H36), C37(H37),
 C39(H39), C41(H41), C41A(H41A), C44A(H44A), C43A(H43A), C43(H43), C44(H44),
 C45(H45), C47(H47), C48(H48), C50(H50), C53(H53), C54(H54), C56(H56)
7.c Fitted pentagon refined as free rotating group:
 C14A(C13A,N4A,C16A,N5A), C16(N4,C13,C14,N5), C41A(N14,C44A,C43A,N13)
7.d Idealised Me refined as rotating group:
 C15(H15A,H15B,H15C), C15A(H15D,H15E,H15F), C26(H26A,H26B,H26C), C42(H42A,H42B,
 H42C), C55(H55A,H55B,H55C), C58(H58A,H58B,H58C)
;
_smtbx_masks_void_probe_radius 1.2
_smtbx_masks_void_truncation_radius 1.2
_olex2_submission_special_instructions 'No special instructions were received'
_oxdiff_exptl_absorpt_empirical_details
;
Empirical correction (ABSPACK) includes:
- Absorption correction using spherical harmonics
- Frame scaling
;
_oxdiff_exptl_absorpt_empirical_full_max 1.943
_oxdiff_exptl_absorpt_empirical_full_min 0.478

loop_
_space_group_symop_operation_xyz
'x, y, z'
'-x, y+1/2, -z+1/2'
'-x, -y, -z'
'x, -y-1/2, z-1/2'

loop_
_atom_site_label
_atom_site_type_symbol
_atom_site_fract_x
_atom_site_fract_y
_atom_site_fract_z
_atom_site_U_iso_or_equiv
_atom_site_adp_type
_atom_site_occupancy
_atom_site_site_symmetry_order
_atom_site_calc_flag
_atom_site_refinement_flags_posn
_atom_site_refinement_flags_adp
_atom_site_refinement_flags_occupancy
_atom_site_disorder_assembly
_atom_site_disorder_group
Cu1 Cu 0.96754(7) 0.25010(2) 0.69034(3) 0.03734(18) Uani 1 1 d . . . . .
O1 O 0.8808(3) 0.23019(7) 0.76479(14) 0.0440(7) Uani 1 1 d . . . . .
O2 O 1.0613(3) 0.27535(7) 0.76059(14) 0.0434(7) Uani 1 1 d . . . . .
N1 N 0.8632(4) 0.21783(9) 0.48893(17) 0.0425(8) Uani 1 1 d . . . . .
N2 N 1.0814(4) 0.26234(8) 0.48626(17) 0.0400(8) Uani 1 1 d . . . . .
N3 N 0.8656(4) 0.22602(8) 0.61525(16) 0.0385(8) Uani 1 1 d . . . . .
N6 N 1.0703(4) 0.26709(8) 0.61342(16) 0.0368(7) Uani 1 1 d . . . . .
N7 N 1.4625(5) 0.38963(9) 0.7516(2) 0.0565(10) Uani 1 1 d . . . . .
N8 N 1.4059(7) 0.42951(11) 0.7995(3) 0.0830(16) Uani 1 1 d . . . . .
C1 C 0.9154(4) 0.23238(10) 0.5474(2) 0.0376(9) Uani 1 1 d . . . . .
C2 C 0.9232(5) 0.22563(11) 0.4287(2) 0.0458(10) Uani 1 1 d . . . . .
H2 H 0.891686 0.215681 0.385330 0.055 Uiso 1 1 calc R U . . .
C3 C 1.0297(5) 0.24772(10) 0.4273(2) 0.0432(10) Uani 1 1 d . . . . .
H3 H 1.066945 0.252592 0.382895 0.052 Uiso 1 1 calc R U . . .
C4 C 1.0234(5) 0.25427(10) 0.5467(2) 0.0391(9) Uani 1 1 d . . . . .
C5 C 0.7676(5) 0.20561(10) 0.6234(2) 0.0401(9) Uani 1 1 d . . . . .
H5 H 0.724446 0.195818 0.581581 0.048 Uiso 1 1 calc R U . . .
C6 C 0.7206(5) 0.19692(10) 0.6907(2) 0.0401(9) Uani 1 1 d . . . . .
C7 C 0.7795(5) 0.20962(10) 0.7577(2) 0.0429(10) Uani 1 1 d . . . . .
C8 C 0.7216(6) 0.19904(11) 0.8206(2) 0.0513(11) Uani 1 1 d . . . . .
H8 H 0.755388 0.207600 0.865466 0.062 Uiso 1 1 calc R U . . .
C9 C 0.6189(6) 0.17697(12) 0.8188(2) 0.0530(12) Uani 1 1 d . . . . .
H9 H 0.583998 0.170284 0.862261 0.064 Uiso 1 1 calc R U . . .
C10 C 0.5634(5) 0.16386(11) 0.7529(2) 0.0484(11) Uani 1 1 d . . . . .
C11 C 0.6139(5) 0.17403(10) 0.6908(2) 0.0457(10) Uani 1 1 d . . . . .
H11 H 0.576279 0.165467 0.646446 0.055 Uiso 1 1 calc R U . . .
C12 C 0.4536(6) 0.13950(12) 0.7520(3) 0.0610(13) Uani 1 1 d D . . . .
H12C H 0.388443 0.141714 0.791835 0.073 Uiso 0.67 1 calc R U P A 2
H12D H 0.386830 0.139567 0.706242 0.073 Uiso 0.67 1 calc R U P A 2
H12A H 0.391762 0.142171 0.792898 0.073 Uiso 0.33 1 calc R U P B 1
H12B H 0.383219 0.141160 0.707567 0.073 Uiso 0.33 1 calc R U P B 1
C14A C 0.7225(9) 0.0781(2) 0.7686(6) 0.115(4) Uani 0.67 1 d DG . P C 2
C13A C 0.6850(10) 0.1064(2) 0.7906(5) 0.099(5) Uani 0.67 1 d DG . P C 2
H13A H 0.748909 0.118754 0.820826 0.119 Uiso 0.67 1 calc R U P C 2
N4A N 0.5352(10) 0.11284(14) 0.7596(5) 0.069(3) Uani 0.67 1 d DG . P C 2
C16A C 0.4801(9) 0.08858(18) 0.7184(5) 0.114(4) Uani 0.67 1 d DG . P C 2
H16A H 0.382857 0.087000 0.691724 0.137 Uiso 0.67 1 calc R U P C 2
N5A N 0.5959(12) 0.06712(13) 0.7239(5) 0.109(3) Uani 0.67 1 d DG . P C 2
C15 C 0.856(3) 0.0668(6) 0.785(2) 0.167(6) Uani 0.33 1 d D . P C 1
H15A H 0.897347 0.078843 0.748179 0.251 Uiso 0.33 1 calc R U P C 1
H15B H 0.853141 0.046584 0.768912 0.251 Uiso 0.33 1 calc R U P C 1
H15C H 0.921289 0.068473 0.830069 0.251 Uiso 0.33 1 calc R U P C 1
C15A C 0.571(2) 0.0363(3) 0.6810(10) 0.167(6) Uani 0.67 1 d D . P C 2
H15D H 0.634980 0.035920 0.640917 0.251 Uiso 0.67 1 calc R U P C 2
H15E H 0.463937 0.034193 0.662620 0.251 Uiso 0.67 1 calc R U P C 2
H15F H 0.600956 0.020340 0.713967 0.251 Uiso 0.67 1 calc R U P C 2
C16 C 0.6684(19) 0.1050(3) 0.7637(10) 0.075(5) Uani 0.33 1 d DG U P C 1
H16 H 0.748082 0.117018 0.749938 0.091 Uiso 0.33 1 calc R U P C 1
N4 N 0.510(2) 0.1116(2) 0.7554(10) 0.084(8) Uani 0.33 1 d DG U P C 1
C13 C 0.4307(17) 0.0880(3) 0.7827(10) 0.092(6) Uani 0.33 1 d DG . P C 1
H13 H 0.323347 0.086597 0.783975 0.110 Uiso 0.33 1 calc R U P C 1
C14 C 0.540(2) 0.0668(3) 0.8079(12) 0.146(11) Uani 0.33 1 d DG . P C 1
H14 H 0.518339 0.048758 0.828863 0.175 Uiso 0.33 1 calc R U P C 1
N5 N 0.6868(19) 0.0773(3) 0.7961(12) 0.141(9) Uani 0.33 1 d DG . P C 1
C17 C 1.1732(5) 0.28751(9) 0.6196(2) 0.0387(9) Uani 1 1 d . . . . .
H17 H 1.217351 0.293390 0.577640 0.046 Uiso 1 1 calc R U . . .
C18 C 1.2229(5) 0.30146(10) 0.6856(2) 0.0411(9) Uani 1 1 d . . . . .
C19 C 1.1620(5) 0.29506(10) 0.7522(2) 0.0415(9) Uani 1 1 d . . . . .
C20 C 1.2179(6) 0.31193(11) 0.8128(2) 0.0493(11) Uani 1 1 d . . . . .
H20 H 1.177040 0.308727 0.857237 0.059 Uiso 1 1 calc R U . . .
C21 C 1.3271(6) 0.33236(11) 0.8095(3) 0.0528(11) Uani 1 1 d . . . . .
H21 H 1.360979 0.343030 0.851433 0.063 Uiso 1 1 calc R U . . .
C22 C 1.3916(5) 0.33809(10) 0.7446(3) 0.0480(10) Uani 1 1 d . . . . .
C23 C 1.3372(5) 0.32337(10) 0.6841(2) 0.0459(10) Uani 1 1 d . . . . .
H23 H 1.376369 0.327800 0.639918 0.055 Uiso 1 1 calc R U . . .
C24 C 1.5176(6) 0.35998(12) 0.7432(3) 0.0602(13) Uani 1 1 d . . . . .
H24A H 1.598367 0.355684 0.782394 0.072 Uiso 1 1 calc R U . . .
H24B H 1.563153 0.358395 0.697116 0.072 Uiso 1 1 calc R U . . .
C25 C 1.4748(8) 0.40424(12) 0.8120(3) 0.0721(16) Uani 1 1 d . . . . .
H25 H 1.524186 0.397881 0.856647 0.087 Uiso 1 1 calc R U . . .
C26 C 1.3955(16) 0.45220(18) 0.8523(6) 0.149(5) Uani 1 1 d . . . . .
H26A H 1.428705 0.444685 0.900213 0.224 Uiso 1 1 calc R U . . .
H26B H 1.289649 0.458872 0.850825 0.224 Uiso 1 1 calc R U . . .
H26C H 1.461242 0.468382 0.841366 0.224 Uiso 1 1 calc R U . . .
C27 C 1.3514(10) 0.43067(16) 0.7298(5) 0.096(2) Uani 1 1 d . . . . .
H27 H 1.297802 0.446381 0.706352 0.115 Uiso 1 1 calc R U . . .
C28 C 1.3861(8) 0.40606(16) 0.6999(4) 0.0795(18) Uani 1 1 d . . . . .
H28 H 1.362005 0.400795 0.650998 0.095 Uiso 1 1 calc R U . . .
Cu2 Cu 0.48455(7) 0.24952(2) 0.64851(3) 0.03543(18) Uani 1 1 d . . . . .
O3 O 0.5826(3) 0.27097(7) 0.57958(14) 0.0436(7) Uani 1 1 d . . . . .
O4 O 0.3991(3) 0.22514(7) 0.57372(13) 0.0413(7) Uani 1 1 d . . . . .
N9 N 0.5834(4) 0.27455(9) 0.85666(18) 0.0467(9) Uani 1 1 d . . . . .
N10 N 0.3573(4) 0.23132(9) 0.84723(18) 0.0452(9) Uani 1 1 d . . . . .
N11 N 0.5808(4) 0.27135(8) 0.72911(17) 0.0377(7) Uani 1 1 d . . . . .
N12 N 0.3729(4) 0.23102(8) 0.72019(16) 0.0373(7) Uani 1 1 d . . . . .
N15 N 0.0117(5) 0.10930(9) 0.5820(2) 0.0591(11) Uani 1 1 d . . . . .
N16 N 0.0959(10) 0.06798(12) 0.5560(4) 0.109(2) Uani 1 1 d . . . . .
C29 C 0.5288(5) 0.26305(10) 0.7946(2) 0.0381(9) Uani 1 1 d . . . . .
C30 C 0.5250(5) 0.26430(13) 0.9146(2) 0.0532(12) Uani 1 1 d . . . . .
H30 H 0.561299 0.271663 0.960468 0.064 Uiso 1 1 calc R U . . .
C31 C 0.4124(5) 0.24312(13) 0.9098(2) 0.0525(12) Uani 1 1 d . . . . .
H31 H 0.372996 0.236783 0.952534 0.063 Uiso 1 1 calc R U . . .
C32 C 0.4161(5) 0.24167(10) 0.7899(2) 0.0388(9) Uani 1 1 d . . . . .
C33 C 0.6806(5) 0.29206(10) 0.7257(2) 0.0409(9) Uani 1 1 d . . . . .
H33 H 0.721173 0.300653 0.769555 0.049 Uiso 1 1 calc R U . . .
C34 C 0.7331(5) 0.30267(10) 0.6616(2) 0.0418(9) Uani 1 1 d . . . . .
C35 C 0.6787(5) 0.29194(10) 0.5918(2) 0.0416(9) Uani 1 1 d . . . . .
C36 C 0.7354(5) 0.30567(11) 0.5318(3) 0.0511(11) Uani 1 1 d . . . . .
H36 H 0.702786 0.299065 0.484719 0.061 Uiso 1 1 calc R U . . .
C37 C 0.8356(6) 0.32815(11) 0.5407(3) 0.0575(13) Uani 1 1 d . . . . .
H37 H 0.870755 0.336840 0.499370 0.069 Uiso 1 1 calc R U . . .
C38 C 0.8889(5) 0.33890(11) 0.6089(3) 0.0549(12) Uani 1 1 d . . . . .
C39 C 0.8378(5) 0.32601(10) 0.6679(3) 0.0481(10) Uani 1 1 d . . . . .
H39 H 0.873400 0.332913 0.714368 0.058 Uiso 1 1 calc R U . . .
C40 C 1.0026(6) 0.36313(12) 0.6175(4) 0.0706(16) Uani 1 1 d . . . . .
H40A H 1.034779 0.365905 0.669221 0.085 Uiso 1 1 calc R U . . .
H40B H 1.094065 0.357673 0.593778 0.085 Uiso 1 1 calc R U . . .
C41 C 0.8233(12) 0.4049(2) 0.6094(6) 0.042(2) Uani 0.5 1 d D . P D 1
H41 H 0.768152 0.399019 0.648071 0.050 Uiso 0.5 1 calc R U P D 1
C41A C 0.7918(4) 0.39961(10) 0.5881(4) 0.082(6) Uani 0.5 1 d DG . P D 2
H41A H 0.706561 0.388339 0.598564 0.098 Uiso 0.5 1 calc R U P D 2
N14 N 0.9443(5) 0.38962(8) 0.5880(3) 0.0766(15) Uani 1 1 d DG . . . .
C44A C 1.0358(5) 0.41324(12) 0.5698(5) 0.0842(11) Uani 0.5 1 d DG . P D 2
H44A H 1.142457 0.412689 0.565721 0.101 Uiso 0.5 1 calc R U P D 2
C43A C 0.9399(7) 0.43782(9) 0.5585(6) 0.0842(11) Uani 0.5 1 d DG . P D 2
H43A H 0.971161 0.456608 0.545697 0.101 Uiso 0.5 1 calc R U P D 2
N13 N 0.7891(5) 0.42940(10) 0.5699(4) 0.0950(19) Uani 1 1 d DG . . . .
C42 C 0.6742(12) 0.44901(18) 0.5739(6) 0.125(3) Uani 1 1 d . . . . .
H42A H 0.599047 0.446875 0.532026 0.188 Uiso 1 1 calc R U . . .
H42B H 0.716490 0.468612 0.574891 0.188 Uiso 1 1 calc R U . . .
H42C H 0.624611 0.445618 0.617802 0.188 Uiso 1 1 calc R U . . .
C43 C 0.8785(15) 0.4255(3) 0.5083(7) 0.0842(11) Uani 0.5 1 d D . P D 1
H43 H 0.875764 0.438161 0.468202 0.101 Uiso 0.5 1 calc R U P D 1
C44 C 0.9700(16) 0.4001(3) 0.5172(7) 0.0842(11) Uani 0.5 1 d D . P D 1
H44 H 1.033314 0.391906 0.484307 0.101 Uiso 0.5 1 calc R U P D 1
C45 C 0.2708(5) 0.21070(9) 0.7093(2) 0.0395(9) Uani 1 1 d . . . . .
H45 H 0.221405 0.204163 0.749184 0.047 Uiso 1 1 calc R U . . .
C46 C 0.2992(5) 0.20503(9) 0.5776(2) 0.0388(9) Uani 1 1 d . . . . .
C47 C 0.2531(5) 0.18877(10) 0.5147(2) 0.0459(10) Uani 1 1 d . . . . .
H47 H 0.299985 0.192574 0.472075 0.055 Uiso 1 1 calc R U . . .
C48 C 0.1434(5) 0.16786(10) 0.5137(2) 0.0480(10) Uani 1 1 d . . . . .
H48 H 0.114965 0.157630 0.470478 0.058 Uiso 1 1 calc R U . . .
C49 C 0.0716(5) 0.16116(10) 0.5759(3) 0.0478(10) Uani 1 1 d . . . . .
C50 C 0.1168(5) 0.17565(10) 0.6379(2) 0.0428(9) Uani 1 1 d . . . . .
H50 H 0.071447 0.170776 0.680243 0.051 Uiso 1 1 calc R U . . .
C51 C 0.2290(5) 0.19772(9) 0.6413(2) 0.0381(9) Uani 1 1 d . . . . .
C52 C -0.0515(6) 0.13841(12) 0.5736(3) 0.0602(13) Uani 1 1 d . . . . .
H52A H -0.117537 0.142190 0.612423 0.072 Uiso 1 1 calc R U . . .
H52B H -0.115768 0.139710 0.527220 0.072 Uiso 1 1 calc R U . . .
C53 C 0.0583(8) 0.09603(14) 0.6451(5) 0.0842(11) Uani 1 1 d . . . . .
H53 H 0.055836 0.103856 0.691903 0.101 Uiso 1 1 calc R U . . .
C54 C 0.1080(8) 0.06998(14) 0.6287(4) 0.0842(11) Uani 1 1 d . . . . .
H54 H 0.145196 0.055436 0.661738 0.101 Uiso 1 1 calc R U . . .
C55 C 0.147(2) 0.04287(18) 0.5162(7) 0.193(7) Uani 1 1 d . . . . .
H55A H 0.255574 0.039178 0.531026 0.289 Uiso 1 1 calc R U . . .
H55B H 0.133760 0.046911 0.464597 0.289 Uiso 1 1 calc R U . . .
H55C H 0.087205 0.025851 0.526632 0.289 Uiso 1 1 calc R U . . .
C56 C 0.0417(11) 0.09162(15) 0.5307(4) 0.099(2) Uani 1 1 d . . . . .
H56 H 0.025102 0.095951 0.480903 0.119 Uiso 1 1 calc R U . . .
P1 P 0.51277(18) 0.11245(4) 0.52763(9) 0.0708(4) Uani 1 1 d . . . . .
F1 F 0.3953(4) 0.12169(9) 0.5822(2) 0.0839(10) Uani 1 1 d . . . . .
F2 F 0.6424(4) 0.10817(8) 0.5932(2) 0.0812(10) Uani 1 1 d . . . . .
F3 F 0.5667(4) 0.14536(8) 0.5222(2) 0.0808(10) Uani 1 1 d . . . . .
F4 F 0.6329(5) 0.10383(9) 0.4728(2) 0.0962(12) Uani 1 1 d . . . . .
F5 F 0.4625(6) 0.07963(9) 0.5344(3) 0.1107(15) Uani 1 1 d . . . . .
F6 F 0.3850(5) 0.11738(11) 0.4621(2) 0.1007(13) Uani 1 1 d . . . . .
P2 P 0.9515(2) 0.40311(5) 0.81526(11) 0.0872(5) Uani 1 1 d . . . . .
F7 F 0.8998(10) 0.3842(2) 0.8776(4) 0.209(4) Uani 1 1 d . . . . .
F8 F 0.8317(8) 0.42436(15) 0.8366(5) 0.175(3) Uani 1 1 d . . . . .
F9 F 1.0741(9) 0.4179(3) 0.8671(4) 0.272(7) Uani 1 1 d . . . . .
F10 F 1.0011(6) 0.42289(10) 0.7533(3) 0.1059(13) Uani 1 1 d . . . . .
F11 F 1.0738(8) 0.38079(16) 0.7918(5) 0.193(4) Uani 1 1 d . . . . .
F12 F 0.8335(6) 0.38744(12) 0.7625(3) 0.1219(18) Uani 1 1 d . . . . .
P3 P 1.4310(2) 0.12801(5) 0.99011(8) 0.0834(5) Uani 1 1 d . . . . .
F13 F 1.2821(6) 0.13615(19) 1.0247(3) 0.172(3) Uani 1 1 d . . . . .
F14 F 1.5278(6) 0.13489(13) 1.0651(2) 0.1171(17) Uani 1 1 d . . . . .
F15 F 1.4229(12) 0.09646(15) 1.0133(4) 0.228(5) Uani 1 1 d . . . . .
F16 F 1.5850(6) 0.12350(14) 0.9558(3) 0.1286(18) Uani 1 1 d . . . . .
F23 F 1.3330(6) 0.12204(10) 0.9161(2) 0.1065(14) Uani 1 1 d . . . . .
F24 F 1.4426(5) 0.16113(10) 0.9681(3) 0.1028(13) Uani 1 1 d . . . . .
P4 P 0.7919(13) -0.00114(14) 0.8968(3) 0.154(4) Uani 0.527(8) 1 d D U P E 1
F17 F 0.9394(18) 0.0169(4) 0.8849(9) 0.245(8) Uani 0.527(8) 1 d D U P E 1
F18 F 0.834(3) -0.0016(5) 0.9822(6) 0.249(10) Uani 0.527(8) 1 d D U P E 1
F19 F 0.882(2) -0.0303(3) 0.8905(8) 0.204(7) Uani 0.527(8) 1 d D U P E 1
F20 F 0.6391(19) -0.0187(4) 0.9061(9) 0.206(8) Uani 0.527(8) 1 d D U P E 1
F21 F 0.706(3) 0.0289(3) 0.9064(14) 0.239(9) Uani 0.527(8) 1 d D U P E 1
F22 F 0.7437(18) -0.0011(4) 0.8123(5) 0.126(5) Uani 0.527(8) 1 d D U P E 1
P4A P 0.6871(8) -0.00204(13) 0.8960(5) 0.130(3) Uani 0.473(8) 1 d D . P E 2
F17A F 0.788(3) -0.0031(5) 0.8298(11) 0.224(10) Uani 0.473(8) 1 d D . P E 2
F18A F 0.654(2) 0.0313(2) 0.8833(12) 0.190(9) Uani 0.473(8) 1 d D . P E 2
F19A F 0.8330(15) 0.0063(5) 0.9475(12) 0.246(11) Uani 0.473(8) 1 d D . P E 2
F20A F 0.5813(12) -0.0022(2) 0.9602(6) 0.112(3) Uani 0.473(8) 1 d D . P E 2
F21A F 0.7178(16) -0.03547(19) 0.9089(7) 0.116(4) Uani 0.473(8) 1 d D . P E 2
F22A F 0.5387(13) -0.0086(2) 0.8421(6) 0.130(4) Uani 0.473(8) 1 d D . P E 2
N17 N 1.0162(6) 0.13902(13) 0.7918(3) 0.0776(14) Uani 1 1 d . . . . .
C57 C 1.0532(7) 0.15611(15) 0.8343(3) 0.0705(16) Uani 1 1 d . . . . .
C58 C 1.1059(8) 0.17797(15) 0.8874(4) 0.0801(17) Uani 1 1 d . . . . .
H58A H 1.203645 0.185892 0.875704 0.120 Uiso 1 1 calc R U . . .
H58B H 1.118983 0.169145 0.935189 0.120 Uiso 1 1 calc R U . . .
H58C H 1.030356 0.193540 0.886908 0.120 Uiso 1 1 calc R U . . .

loop_
_atom_site_aniso_label
_atom_site_aniso_U_11
_atom_site_aniso_U_22
_atom_site_aniso_U_33
_atom_site_aniso_U_23
_atom_site_aniso_U_13
_atom_site_aniso_U_12
Cu1 0.0356(3) 0.0552(4) 0.0213(3) 0.0016(2) 0.0033(2) 0.0063(3)
O1 0.0430(16) 0.0630(19) 0.0263(13) 0.0013(12) 0.0043(11) 0.0057(14)
O2 0.0437(16) 0.0591(18) 0.0267(13) 0.0006(12) 0.0002(11) 0.0021(14)
N1 0.0356(18) 0.067(2) 0.0248(16) -0.0020(15) 0.0025(13) 0.0008(16)
N2 0.0377(18) 0.061(2) 0.0225(15) 0.0035(15) 0.0070(13) 0.0009(16)
N3 0.0363(18) 0.057(2) 0.0231(15) 0.0042(14) 0.0050(13) 0.0081(16)
N6 0.0335(17) 0.054(2) 0.0225(15) -0.0012(14) 0.0011(12) 0.0048(15)
N7 0.052(2) 0.052(2) 0.067(3) -0.002(2) 0.013(2) -0.0004(19)
N8 0.107(4) 0.059(3) 0.089(4) 0.003(3) 0.042(3) 0.004(3)
C1 0.0308(19) 0.056(3) 0.0266(18) 0.0021(17) 0.0031(15) 0.0052(17)
C2 0.037(2) 0.075(3) 0.0244(18) -0.0052(19) 0.0002(16) 0.003(2)
C3 0.034(2) 0.069(3) 0.0270(19) 0.0009(18) 0.0070(16) 0.0017(19)
C4 0.038(2) 0.060(3) 0.0202(17) 0.0019(16) 0.0065(15) 0.0117(18)
C5 0.030(2) 0.056(3) 0.034(2) -0.0004(18) 0.0038(16) 0.0095(18)
C6 0.034(2) 0.052(2) 0.035(2) 0.0051(18) 0.0058(16) 0.0075(18)
C7 0.040(2) 0.057(3) 0.032(2) 0.0042(18) 0.0068(17) 0.012(2)
C8 0.056(3) 0.066(3) 0.033(2) 0.007(2) 0.0089(19) 0.009(2)
C9 0.052(3) 0.069(3) 0.041(2) 0.012(2) 0.018(2) 0.014(2)
C10 0.040(2) 0.060(3) 0.046(2) 0.013(2) 0.0091(19) 0.005(2)
C11 0.038(2) 0.058(3) 0.042(2) 0.0074(19) 0.0089(18) 0.007(2)
C12 0.058(3) 0.069(3) 0.059(3) 0.013(3) 0.024(2) -0.001(3)
C14A 0.094(8) 0.102(9) 0.150(12) 0.053(7) 0.025(7) 0.001(6)
C13A 0.064(6) 0.136(10) 0.092(11) -0.005(7) -0.020(6) 0.009(6)
N4A 0.052(5) 0.085(7) 0.067(7) 0.018(5) -0.015(4) -0.005(4)
C16A 0.128(9) 0.075(7) 0.128(10) 0.008(6) -0.040(8) -0.006(5)
N5A 0.138(8) 0.073(5) 0.120(8) 0.018(5) 0.028(6) 0.002(5)
C15 0.235(15) 0.080(7) 0.185(15) 0.024(7) 0.012(12) 0.060(9)
C15A 0.235(15) 0.080(7) 0.185(15) 0.024(7) 0.012(12) 0.060(9)
C16 0.110(13) 0.061(10) 0.050(12) -0.012(7) -0.017(10) -0.004(8)
N4 0.112(13) 0.035(9) 0.10(2) -0.001(9) -0.019(12) -0.013(8)
C13 0.131(12) 0.045(8) 0.089(14) 0.018(9) -0.043(11) -0.028(8)
C14 0.169(15) 0.037(9) 0.21(3) 0.019(12) -0.077(18) -0.019(10)
N5 0.177(13) 0.045(10) 0.19(3) -0.001(11) -0.009(17) 0.019(10)
C17 0.036(2) 0.051(2) 0.0295(19) 0.0060(17) 0.0043(15) 0.0115(18)
C18 0.037(2) 0.050(2) 0.035(2) -0.0003(17) -0.0020(16) 0.0092(18)
C19 0.039(2) 0.055(3) 0.0299(19) 0.0008(18) -0.0028(16) 0.0109(19)
C20 0.053(3) 0.063(3) 0.031(2) -0.0017(19) -0.0022(18) 0.005(2)
C21 0.053(3) 0.062(3) 0.043(2) -0.009(2) -0.003(2) 0.007(2)
C22 0.041(2) 0.053(3) 0.049(2) -0.008(2) -0.0021(19) 0.0062(19)
C23 0.039(2) 0.053(3) 0.046(2) 0.002(2) 0.0060(18) 0.0109(19)
C24 0.049(3) 0.063(3) 0.068(3) -0.009(3) 0.006(2) 0.006(2)
C25 0.097(5) 0.054(3) 0.068(4) -0.007(3) 0.024(3) -0.002(3)
C26 0.252(14) 0.065(5) 0.146(9) -0.029(5) 0.099(9) 0.004(6)
C27 0.102(6) 0.070(4) 0.122(7) 0.027(4) 0.046(5) 0.024(4)
C28 0.078(4) 0.090(5) 0.071(4) 0.012(3) 0.010(3) 0.016(4)
Cu2 0.0371(3) 0.0471(3) 0.0220(3) 0.0015(2) 0.0027(2) 0.0037(2)
O3 0.0467(17) 0.0558(18) 0.0281(13) 0.0038(12) 0.0028(12) -0.0001(14)
O4 0.0457(16) 0.0550(17) 0.0229(12) -0.0006(12) 0.0017(11) 0.0011(14)
N9 0.0340(18) 0.073(3) 0.0326(18) -0.0084(17) 0.0012(14) 0.0047(17)
N10 0.0346(18) 0.072(3) 0.0288(17) 0.0028(16) 0.0045(14) 0.0055(17)
N11 0.0316(17) 0.051(2) 0.0300(16) -0.0009(14) 0.0003(13) 0.0065(15)
N12 0.0377(18) 0.048(2) 0.0260(15) -0.0009(14) 0.0011(13) 0.0063(15)
N15 0.063(3) 0.052(2) 0.062(3) -0.005(2) 0.004(2) -0.012(2)
N16 0.169(7) 0.054(3) 0.113(4) -0.006(3) 0.061(5) -0.016(3)
C29 0.033(2) 0.057(2) 0.0246(18) -0.0019(17) 0.0022(15) 0.0117(18)
C30 0.041(2) 0.091(4) 0.028(2) -0.011(2) 0.0050(17) 0.005(2)
C31 0.038(2) 0.096(4) 0.0237(19) -0.002(2) 0.0043(17) 0.005(2)
C32 0.032(2) 0.055(2) 0.0292(19) 0.0009(17) 0.0000(15) 0.0090(18)
C33 0.034(2) 0.052(2) 0.035(2) -0.0011(18) -0.0006(16) 0.0056(18)
C34 0.037(2) 0.048(2) 0.040(2) 0.0025(18) 0.0037(17) 0.0075(18)
C35 0.039(2) 0.052(2) 0.035(2) 0.0066(18) 0.0078(17) 0.0060(19)
C36 0.047(3) 0.066(3) 0.042(2) 0.013(2) 0.0121(19) 0.006(2)
C37 0.048(3) 0.061(3) 0.067(3) 0.020(2) 0.016(2) 0.006(2)
C38 0.038(2) 0.052(3) 0.074(3) 0.012(2) 0.004(2) 0.004(2)
C39 0.037(2) 0.052(3) 0.055(3) 0.006(2) -0.0009(19) 0.0082(19)
C40 0.043(3) 0.059(3) 0.109(5) 0.021(3) 0.007(3) 0.003(2)
C41 0.042(5) 0.033(4) 0.047(6) 0.000(5) -0.017(5) 0.007(4)
C41A 0.095(13) 0.076(11) 0.067(10) -0.015(7) -0.021(8) 0.008(8)
N14 0.053(3) 0.063(3) 0.114(4) 0.037(3) 0.012(3) -0.002(2)
C44A 0.083(3) 0.059(2) 0.109(3) 0.011(2) 0.003(2) -0.0028(18)
C43A 0.083(3) 0.059(2) 0.109(3) 0.011(2) 0.003(2) -0.0028(18)
N13 0.070(3) 0.066(3) 0.147(6) 0.028(3) 0.003(4) 0.004(3)
C42 0.130(8) 0.078(5) 0.162(9) 0.013(5) -0.016(6) 0.045(5)
C43 0.083(3) 0.059(2) 0.109(3) 0.011(2) 0.003(2) -0.0028(18)
C44 0.083(3) 0.059(2) 0.109(3) 0.011(2) 0.003(2) -0.0028(18)
C45 0.036(2) 0.051(2) 0.0314(19) 0.0030(17) 0.0032(16) 0.0039(18)
C46 0.040(2) 0.044(2) 0.031(2) 0.0004(16) -0.0027(16) 0.0054(18)
C47 0.046(2) 0.057(3) 0.033(2) 0.0003(19) -0.0015(17) 0.001(2)
C48 0.049(3) 0.053(3) 0.040(2) -0.0040(19) -0.0061(19) 0.001(2)
C49 0.044(2) 0.048(3) 0.049(2) 0.004(2) -0.0054(19) 0.0011(19)
C50 0.039(2) 0.049(2) 0.039(2) 0.0057(18) -0.0001(17) 0.0053(18)
C51 0.036(2) 0.045(2) 0.033(2) 0.0031(16) 0.0009(16) 0.0050(17)
C52 0.048(3) 0.067(3) 0.063(3) 0.003(3) -0.005(2) -0.010(2)
C53 0.083(3) 0.059(2) 0.109(3) 0.011(2) 0.003(2) -0.0028(18)
C54 0.083(3) 0.059(2) 0.109(3) 0.011(2) 0.003(2) -0.0028(18)
C55 0.34(2) 0.055(4) 0.207(12) -0.021(6) 0.167(14) -0.008(7)
C56 0.163(8) 0.059(4) 0.081(4) -0.005(3) 0.039(5) -0.029(4)
P1 0.0584(8) 0.0772(10) 0.0759(10) -0.0076(8) 0.0018(7) -0.0033(7)
F1 0.068(2) 0.111(3) 0.073(2) 0.007(2) 0.0074(17) 0.007(2)
F2 0.065(2) 0.080(2) 0.095(3) 0.0132(19) -0.0109(18) -0.0049(17)
F3 0.086(2) 0.078(2) 0.079(2) 0.0055(18) 0.0061(19) 0.0030(19)
F4 0.083(3) 0.100(3) 0.107(3) -0.028(2) 0.017(2) 0.003(2)
F5 0.103(3) 0.081(3) 0.146(4) -0.014(3) 0.005(3) -0.029(2)
F6 0.077(2) 0.153(4) 0.069(2) -0.014(2) -0.0083(19) 0.001(2)
P2 0.0726(11) 0.1102(14) 0.0796(11) 0.0086(10) 0.0121(9) -0.0108(10)
F7 0.225(8) 0.249(9) 0.159(6) 0.092(6) 0.045(6) -0.074(7)
F8 0.145(5) 0.150(5) 0.245(8) -0.054(5) 0.094(5) 0.015(4)
F9 0.154(6) 0.56(2) 0.098(4) -0.002(8) 0.007(4) -0.161(9)
F10 0.106(3) 0.102(3) 0.112(3) 0.012(3) 0.024(3) -0.018(3)
F11 0.132(5) 0.155(6) 0.298(11) 0.071(6) 0.055(6) 0.066(5)
F12 0.104(3) 0.154(4) 0.113(3) -0.045(3) 0.038(3) -0.053(3)
P3 0.1002(13) 0.1051(13) 0.0448(8) 0.0105(8) 0.0057(8) -0.0203(11)
F13 0.108(4) 0.331(10) 0.085(3) -0.035(4) 0.047(3) -0.081(5)
F14 0.113(3) 0.185(5) 0.052(2) 0.016(2) -0.004(2) -0.041(3)
F15 0.362(12) 0.123(5) 0.173(6) 0.073(5) -0.109(7) -0.118(7)
F16 0.120(4) 0.172(5) 0.094(3) -0.012(3) 0.016(3) 0.040(4)
F23 0.131(4) 0.122(3) 0.061(2) -0.018(2) -0.015(2) -0.002(3)
F24 0.076(3) 0.100(3) 0.127(3) 0.015(3) -0.015(2) -0.003(2)
P4 0.253(11) 0.083(3) 0.127(4) -0.020(3) 0.023(6) -0.053(5)
F17 0.229(14) 0.262(16) 0.243(16) -0.063(14) 0.011(13) -0.115(13)
F18 0.39(3) 0.186(16) 0.159(9) -0.050(10) -0.023(11) -0.097(15)
F19 0.272(18) 0.179(10) 0.149(11) -0.018(9) -0.039(12) 0.038(11)
F20 0.251(15) 0.210(16) 0.159(12) -0.002(15) 0.033(13) -0.098(13)
F21 0.35(2) 0.123(11) 0.255(18) -0.046(11) 0.093(19) -0.006(12)
F22 0.168(11) 0.105(10) 0.103(6) 0.012(6) 0.000(6) -0.018(8)
P4A 0.099(4) 0.065(3) 0.231(8) -0.033(4) 0.042(4) -0.001(3)
F17A 0.243(19) 0.135(16) 0.32(2) -0.018(18) 0.168(18) 0.010(17)
F18A 0.214(14) 0.077(7) 0.31(2) 0.005(9) 0.177(15) -0.004(7)
F19A 0.101(9) 0.22(2) 0.41(3) -0.18(2) 0.000(12) -0.010(10)
F20A 0.120(8) 0.078(6) 0.137(8) -0.017(5) 0.010(6) 0.003(5)
F21A 0.147(10) 0.081(5) 0.113(8) -0.031(5) -0.023(7) 0.042(6)
F22A 0.157(9) 0.104(7) 0.128(8) 0.032(6) 0.001(6) 0.020(6)
N17 0.074(3) 0.089(4) 0.072(3) -0.006(3) 0.018(3) 0.003(3)
C57 0.069(4) 0.081(4) 0.065(4) 0.019(3) 0.025(3) 0.009(3)
C58 0.086(4) 0.080(4) 0.076(4) -0.002(3) 0.017(3) 0.004(3)

loop_
_atom_type_symbol
_atom_type_description
_atom_type_scat_dispersion_real
_atom_type_scat_dispersion_imag
_atom_type_scat_source
C C 0.0181 0.0091 'International Tables Vol C Tables 4.2.6.8 and 6.1.1.4'
H H 0.0000 0.0000 'International Tables Vol C Tables 4.2.6.8 and 6.1.1.4'
Cu Cu -1.9646 0.5888 'International Tables Vol C Tables 4.2.6.8 and 6.1.1.4'
F F 0.0727 0.0534 'International Tables Vol C Tables 4.2.6.8 and 6.1.1.4'
N N 0.0311 0.0180 'International Tables Vol C Tables 4.2.6.8 and 6.1.1.4'
O O 0.0492 0.0322 'International Tables Vol C Tables 4.2.6.8 and 6.1.1.4'
P P 0.2955 0.4335 'International Tables Vol C Tables 4.2.6.8 and 6.1.1.4'

loop_
_exptl_crystal_face_index_h
_exptl_crystal_face_index_k
_exptl_crystal_face_index_l
_exptl_crystal_face_perp_dist
5 12 0 0.0681
-5 -12 0 0.0840
0 2 1 0.0359
0 -2 -1 0.0371
0 1 0 0.0154
-1 -8 12 0.0386
-4 19 4 0.0569
4 -19 -4 0.0570
0 -30 2 0.0244
2 27 -4 0.0249
-3 -22 7 0.0411
0 11 -11 0.0331

loop_
_geom_angle_atom_site_label_1
_geom_angle_atom_site_label_2
_geom_angle_atom_site_label_3
_geom_angle
_geom_angle_site_symmetry_1
_geom_angle_site_symmetry_3
_geom_angle_publ_flag
O1 Cu1 N3 93.56(14) . . ?
O1 Cu1 N6 174.06(14) . . ?
O2 Cu1 O1 88.22(13) . . ?
O2 Cu1 N3 176.74(14) . . ?
O2 Cu1 N6 93.57(14) . . ?
N6 Cu1 N3 84.93(14) . . ?
C7 O1 Cu1 127.1(3) . . ?
C19 O2 Cu1 127.6(3) . . ?
C1 N1 C2 115.1(4) . . ?
C3 N2 C4 115.4(4) . . ?
C1 N3 Cu1 111.6(3) . . ?
C5 N3 Cu1 126.7(3) . . ?
C5 N3 C1 121.7(4) . . ?
C4 N6 Cu1 111.7(3) . . ?
C17 N6 Cu1 126.7(3) . . ?
C17 N6 C4 121.6(3) . . ?
C25 N7 C24 125.0(5) . . ?
C25 N7 C28 108.6(5) . . ?
C28 N7 C24 126.4(5) . . ?
C25 N8 C26 125.2(8) . . ?
C25 N8 C27 108.6(6) . . ?
C27 N8 C26 126.2(7) . . ?
N1 C1 N3 121.4(4) . . ?
N1 C1 C4 122.8(4) . . ?
C4 C1 N3 115.7(4) . . ?
N1 C2 C3 122.4(4) . . ?
N2 C3 C2 122.2(4) . . ?
N2 C4 N6 121.9(4) . . ?
N2 C4 C1 122.0(4) . . ?
C1 C4 N6 116.0(3) . . ?
N3 C5 C6 124.3(4) . . ?
C5 C6 C7 123.1(4) . . ?
C11 C6 C5 117.6(4) . . ?
C11 C6 C7 119.2(4) . . ?
O1 C7 C6 125.0(4) . . ?
O1 C7 C8 117.9(4) . . ?
C8 C7 C6 117.1(4) . . ?
C9 C8 C7 122.1(5) . . ?
C8 C9 C10 120.9(4) . . ?
C9 C10 C12 120.2(4) . . ?
C11 C10 C9 118.6(5) . . ?
C11 C10 C12 121.2(5) . . ?
C10 C11 C6 122.0(4) . . ?
N4A C12 C10 109.6(6) . . ?
N4 C12 C10 118.5(9) . . ?
C13A C14A N5A 108.0 . . ?
C14A C13A N4A 108.0 . . ?
C13A N4A C12 131.4(7) . . ?
C13A N4A C16A 108.0 . . ?
C16A N4A C12 119.2(7) . . ?
N5A C16A N4A 108.0 . . ?
C14A N5A C15A 131.0(10) . . ?
C16A N5A C14A 108.0 . . ?
C16A N5A C15A 120.9(10) . . ?
N5 C16 N4 108.0 . . ?
C12 N4 C16 123.4(11) . . ?
C12 N4 C13 123.2(12) . . ?
C16 N4 C13 108.0 . . ?
C14 C13 N4 108.0 . . ?
C13 C14 N5 108.0 . . ?
C16 N5 C15 106.6(16) . . ?
C16 N5 C14 108.0 . . ?
C14 N5 C15 142.2(15) . . ?
N6 C17 C18 123.7(4) . . ?
C17 C18 C19 123.4(4) . . ?
C17 C18 C23 117.4(4) . . ?
C23 C18 C19 119.1(4) . . ?
O2 C19 C18 124.8(4) . . ?
O2 C19 C20 118.5(4) . . ?
C20 C19 C18 116.7(4) . . ?
C21 C20 C19 122.5(4) . . ?
C20 C21 C22 121.1(4) . . ?
C21 C22 C24 120.0(4) . . ?
C23 C22 C21 118.7(5) . . ?
C23 C22 C24 121.3(5) . . ?
C22 C23 C18 121.8(4) . . ?
N7 C24 C22 112.1(4) . . ?
N7 C25 N8 107.8(6) . . ?
C28 C27 N8 107.6(7) . . ?
C27 C28 N7 107.5(7) . . ?
O3 Cu2 N11 93.63(14) . . ?
O3 Cu2 N12 174.39(14) . . ?
O4 Cu2 O3 89.04(12) . . ?
O4 Cu2 N11 174.76(14) . . ?
O4 Cu2 N12 93.27(13) . . ?
N12 Cu2 N11 84.49(14) . . ?
C35 O3 Cu2 127.2(3) . . ?
C46 O4 Cu2 127.7(2) . . ?
C29 N9 C30 115.8(4) . . ?
C32 N10 C31 115.1(4) . . ?
C29 N11 Cu2 112.4(3) . . ?
C33 N11 Cu2 126.0(3) . . ?
C33 N11 C29 121.5(4) . . ?
C32 N12 Cu2 112.1(3) . . ?
C45 N12 Cu2 126.8(3) . . ?
C45 N12 C32 121.0(3) . . ?
C53 N15 C52 126.2(5) . . ?
C56 N15 C52 126.9(6) . . ?
C56 N15 C53 106.9(6) . . ?
C54 N16 C55 124.2(9) . . ?
C56 N16 C54 107.8(6) . . ?
C56 N16 C55 127.9(9) . . ?
N9 C29 N11 122.3(4) . . ?
N9 C29 C32 122.3(4) . . ?
C32 C29 N11 115.4(3) . . ?
N9 C30 C31 121.9(4) . . ?
N10 C31 C30 122.6(4) . . ?
N10 C32 N12 122.1(4) . . ?
N10 C32 C29 122.4(4) . . ?
C29 C32 N12 115.5(4) . . ?
N11 C33 C34 125.0(4) . . ?
C33 C34 C35 123.0(4) . . ?
C33 C34 C39 117.2(4) . . ?
C39 C34 C35 119.8(4) . . ?
O3 C35 C34 125.1(4) . . ?
O3 C35 C36 118.0(4) . . ?
C36 C35 C34 116.9(4) . . ?
C37 C36 C35 121.2(5) . . ?
C36 C37 C38 122.3(5) . . ?
C37 C38 C40 121.3(5) . . ?
C39 C38 C37 118.1(5) . . ?
C39 C38 C40 120.5(5) . . ?
C38 C39 C34 121.8(5) . . ?
N14 C40 C38 113.0(5) . . ?
N14 C41 N13 113.8(8) . . ?
N13 C41A N14 108.0 . . ?
C40 N14 C44 124.1(6) . . ?
C41 N14 C40 126.4(6) . . ?
C41 N14 C44 106.9(7) . . ?
C41A N14 C40 125.9(4) . . ?
C44A N14 C40 124.5(4) . . ?
C44A N14 C41A 108.0 . . ?
C43A C44A N14 108.0 . . ?
C44A C43A N13 108.0 . . ?
C41 N13 C43 102.5(7) . . ?
C41A N13 C43A 108.0 . . ?
C42 N13 C41 130.1(8) . . ?
C42 N13 C41A 128.8(6) . . ?
C42 N13 C43A 122.3(6) . . ?
C42 N13 C43 125.5(8) . . ?
C44 C43 N13 110.4(9) . . ?
C43 C44 N14 104.2(9) . . ?
N12 C45 C51 123.9(4) . . ?
O4 C46 C47 118.4(4) . . ?
O4 C46 C51 124.7(4) . . ?
C47 C46 C51 116.9(4) . . ?
C48 C47 C46 121.9(4) . . ?
C47 C48 C49 121.2(4) . . ?
C48 C49 C52 120.6(4) . . ?
C50 C49 C48 118.4(4) . . ?
C50 C49 C52 121.0(5) . . ?
C49 C50 C51 122.4(4) . . ?
C45 C51 C46 123.3(4) . . ?
C50 C51 C45 117.5(4) . . ?
C50 C51 C46 119.1(4) . . ?
N15 C52 C49 112.1(4) . . ?
C54 C53 N15 106.7(7) . . ?
C53 C54 N16 107.4(7) . . ?
N16 C56 N15 111.2(7) . . ?
F1 P1 F2 90.1(2) . . ?
F1 P1 F3 90.0(2) . . ?
F1 P1 F4 178.7(3) . . ?
F1 P1 F5 90.1(3) . . ?
F1 P1 F6 90.0(2) . . ?
F3 P1 F2 88.5(2) . . ?
F4 P1 F2 89.7(2) . . ?
F4 P1 F3 88.7(2) . . ?
F4 P1 F6 90.2(2) . . ?
F5 P1 F2 90.2(2) . . ?
F5 P1 F3 178.7(3) . . ?
F5 P1 F4 91.1(3) . . ?
F5 P1 F6 91.0(3) . . ?
F6 P1 F2 178.8(3) . . ?
F6 P1 F3 90.3(3) . . ?
F7 P2 F10 178.3(5) . . ?
F7 P2 F11 95.7(5) . . ?
F8 P2 F7 84.5(5) . . ?
F8 P2 F9 90.4(6) . . ?
F8 P2 F10 93.9(4) . . ?
F8 P2 F11 178.9(5) . . ?
F8 P2 F12 91.8(4) . . ?
F9 P2 F7 91.0(5) . . ?
F9 P2 F10 88.6(4) . . ?
F9 P2 F11 90.7(6) . . ?
F9 P2 F12 177.8(6) . . ?
F10 P2 F11 85.9(3) . . ?
F12 P2 F7 89.3(4) . . ?
F12 P2 F10 91.2(3) . . ?
F12 P2 F11 87.1(4) . . ?
F13 P3 F14 89.1(3) . . ?
F13 P3 F16 173.6(4) . . ?
F13 P3 F23 89.9(3) . . ?
F13 P3 F24 87.3(4) . . ?
F15 P3 F13 92.8(5) . . ?
F15 P3 F14 88.6(3) . . ?
F15 P3 F16 93.2(5) . . ?
F15 P3 F23 92.6(3) . . ?
F15 P3 F24 178.2(3) . . ?
F16 P3 F14 88.8(3) . . ?
F16 P3 F23 92.1(3) . . ?
F16 P3 F24 86.7(3) . . ?
F23 P3 F14 178.4(3) . . ?
F23 P3 F24 89.2(3) . . ?
F24 P3 F14 89.6(3) . . ?
F17 P4 F18 92.1(9) . . ?
F17 P4 F20 177.6(11) . . ?
F17 P4 F21 87.7(10) . . ?
F17 P4 F22 90.1(8) . . ?
F19 P4 F17 91.0(10) . . ?
F19 P4 F18 89.8(11) . . ?
F19 P4 F20 90.4(9) . . ?
F19 P4 F21 177.3(12) . . ?
F19 P4 F22 90.7(8) . . ?
F20 P4 F18 89.8(9) . . ?
F20 P4 F21 91.0(11) . . ?
F20 P4 F22 88.0(8) . . ?
F21 P4 F18 87.8(11) . . ?
F22 P4 F18 177.7(11) . . ?
F22 P4 F21 91.7(10) . . ?
F17A P4A F22A 89.4(10) . . ?
F18A P4A F17A 91.2(10) . . ?
F18A P4A F20A 90.4(7) . . ?
F18A P4A F21A 179.2(9) . . ?
F18A P4A F22A 88.0(9) . . ?
F19A P4A F17A 89.9(10) . . ?
F19A P4A F18A 88.9(10) . . ?
F19A P4A F20A 92.4(9) . . ?
F19A P4A F21A 91.7(9) . . ?
F19A P4A F22A 176.7(10) . . ?
F20A P4A F17A 177.3(11) . . ?
F20A P4A F22A 88.4(6) . . ?
F21A P4A F17A 89.4(10) . . ?
F21A P4A F20A 89.0(7) . . ?
F21A P4A F22A 91.5(6) . . ?
N17 C57 C58 177.9(7) . . ?

loop_
_geom_bond_atom_site_label_1
_geom_bond_atom_site_label_2
_geom_bond_distance
_geom_bond_site_symmetry_2
_geom_bond_publ_flag
Cu1 O1 1.894(3) . ?
Cu1 O2 1.887(3) . ?
Cu1 N3 1.943(4) . ?
Cu1 N6 1.941(3) . ?
O1 C7 1.302(6) . ?
O2 C19 1.292(6) . ?
N1 C1 1.329(5) . ?
N1 C2 1.342(5) . ?
N2 C3 1.336(6) . ?
N2 C4 1.339(5) . ?
N3 C1 1.414(5) . ?
N3 C5 1.298(6) . ?
N6 C4 1.408(5) . ?
N6 C17 1.306(6) . ?
N7 C24 1.469(7) . ?
N7 C25 1.313(7) . ?
N7 C28 1.357(8) . ?
N8 C25 1.327(8) . ?
N8 C26 1.451(9) . ?
N8 C27 1.347(11) . ?
C1 C4 1.391(6) . ?
C2 C3 1.389(7) . ?
C5 C6 1.424(6) . ?
C6 C7 1.434(6) . ?
C6 C11 1.416(7) . ?
C7 C8 1.416(6) . ?
C8 C9 1.362(8) . ?
C9 C10 1.417(7) . ?
C10 C11 1.369(6) . ?
C10 C12 1.484(7) . ?
C12 N4A 1.428(8) . ?
C12 N4 1.384(11) . ?
C14A C13A 1.4200 . ?
C14A N5A 1.4200 . ?
C13A N4A 1.4200 . ?
N4A C16A 1.4200 . ?
C16A N5A 1.4200 . ?
N5A C15A 1.641(17) . ?
C15 N5 1.60(2) . ?
C16 N4 1.4200 . ?
C16 N5 1.4200 . ?
N4 C13 1.4200 . ?
C13 C14 1.4200 . ?
C14 N5 1.4200 . ?
C17 C18 1.424(6) . ?
C18 C19 1.436(6) . ?
C18 C23 1.431(7) . ?
C19 C20 1.424(6) . ?
C20 C21 1.354(7) . ?
C21 C22 1.416(7) . ?
C22 C23 1.367(7) . ?
C22 C24 1.504(7) . ?
C27 C28 1.318(10) . ?
Cu2 O3 1.902(3) . ?
Cu2 O4 1.895(3) . ?
Cu2 N11 1.940(3) . ?
Cu2 N12 1.939(3) . ?
O3 C35 1.293(6) . ?
O4 C46 1.288(5) . ?
N9 C29 1.325(5) . ?
N9 C30 1.333(6) . ?
N10 C31 1.338(6) . ?
N10 C32 1.327(5) . ?
N11 C29 1.404(5) . ?
N11 C33 1.307(6) . ?
N12 C32 1.411(5) . ?
N12 C45 1.303(6) . ?
N15 C52 1.460(7) . ?
N15 C53 1.359(9) . ?
N15 C56 1.309(8) . ?
N16 C54 1.358(10) . ?
N16 C55 1.475(10) . ?
N16 C56 1.267(10) . ?
C29 C32 1.398(6) . ?
C30 C31 1.391(8) . ?
C33 C34 1.416(6) . ?
C34 C35 1.434(6) . ?
C34 C39 1.417(7) . ?
C35 C36 1.423(6) . ?
C36 C37 1.364(7) . ?
C37 C38 1.407(8) . ?
C38 C39 1.371(7) . ?
C38 C40 1.501(8) . ?
C40 N14 1.420(6) . ?
C41 N14 1.370(11) . ?
C41 N13 1.372(10) . ?
C41A N14 1.4200 . ?
C41A N13 1.4200 . ?
N14 C44A 1.4200 . ?
N14 C44 1.450(11) . ?
C44A C43A 1.4200 . ?
C43A N13 1.4200 . ?
N13 C42 1.367(9) . ?
N13 C43 1.471(11) . ?
C43 C44 1.426(14) . ?
C45 C51 1.423(6) . ?
C46 C47 1.423(6) . ?
C46 C51 1.437(6) . ?
C47 C48 1.366(7) . ?
C48 C49 1.412(7) . ?
C49 C50 1.366(6) . ?
C49 C52 1.509(7) . ?
C50 C51 1.418(6) . ?
C53 C54 1.329(9) . ?
P1 F1 1.582(4) . ?
P1 F2 1.603(4) . ?
P1 F3 1.602(4) . ?
P1 F4 1.595(4) . ?
P1 F5 1.591(5) . ?
P1 F6 1.596(4) . ?
P2 F7 1.562(6) . ?
P2 F8 1.525(6) . ?
P2 F9 1.540(8) . ?
P2 F10 1.573(5) . ?
P2 F11 1.585(7) . ?
P2 F12 1.542(5) . ?
P3 F13 1.564(6) . ?
P3 F14 1.601(4) . ?
P3 F15 1.527(6) . ?
P3 F16 1.570(5) . ?
P3 F23 1.582(4) . ?
P3 F24 1.593(5) . ?
P4 F17 1.578(10) . ?
P4 F18 1.606(10) . ?
P4 F19 1.573(10) . ?
P4 F20 1.596(10) . ?
P4 F21 1.600(10) . ?
P4 F22 1.596(9) . ?
P4A F17A 1.596(12) . ?
P4A F18A 1.583(10) . ?
P4A F19A 1.576(12) . ?
P4A F20A 1.593(10) . ?
P4A F21A 1.585(9) . ?
P4A F22A 1.599(10) . ?
N17 C57 1.146(9) . ?
C57 C58 1.462(10) . ?

loop_
_exptl_oxdiff_crystal_face_indexfrac_h
_exptl_oxdiff_crystal_face_indexfrac_k
_exptl_oxdiff_crystal_face_indexfrac_l
_exptl_oxdiff_crystal_face_x
_exptl_oxdiff_crystal_face_y
_exptl_oxdiff_crystal_face_z
5.2189 12.0049 -0.2081 0.2645 -0.8924 -0.3657
-5.2172 -12.0193 0.1946 -0.2646 0.8928 0.3645
0.0001 1.9969 0.9999 0.0357 -0.0592 0.0805
-0.0001 -1.9969 -0.9999 -0.0357 0.0592 -0.0805
-0.0000 0.9982 0.0000 0.0313 -0.0086 0.0072
-0.7242 -8.3961 11.6578 -0.5597 -0.3051 0.7705
-4.2075 19.2550 3.5792 0.6012 0.3261 0.7295
4.2120 -18.7283 -4.0993 -0.5709 -0.3096 -0.7604
-0.2757 -29.7558 1.6113 -0.9689 0.2321 -0.0856
1.7623 26.8946 -4.2416 0.9166 -0.3242 -0.2339
-2.5298 -21.8264 6.8745 -0.8114 0.2873 0.5091
0.2063 10.9041 -11.2990 0.6402 0.3475 -0.6851

loop_
_smtbx_masks_void_nr
_smtbx_masks_void_average_x
_smtbx_masks_void_average_y
_smtbx_masks_void_average_z
_smtbx_masks_void_volume
_smtbx_masks_void_count_electrons
_smtbx_masks_void_content
1 -0.508 0.000 0.500 418.9 104.2 ?
2 0.145 0.500 0.000 418.9 104.2 ?
3 0.276 0.667 0.101 18.5 4.0 ?
4 0.276 0.833 0.601 18.5 4.0 ?
5 0.724 0.167 0.399 18.5 4.0 ?
6 0.724 0.333 0.899 18.5 3.9 ?
